data_1532732
loop_
_publ_author_name
'Leineweber, A.'
'Jacobs, H.'
'Kockelmann, W.'

_publ_section_title
;
 Nitrogen ordering in zeta-(manganese nitrides) with hcp arrangement of Mn
 - Mn Ny with 0.39 < y < 0.48 - determined by neutron diffraction
;
_journal_name_full 'Journal of Alloys Compd.'
_journal_page_first 229
_journal_page_last 247
_journal_volume 368
_journal_year 2004
_chemical_formula_sum 'Mn N0.484'
_space_group_IT_number 58
_symmetry_space_group_name_Hall '-P 2n 2'
_symmetry_space_group_name_H-M 'P m n n'
_cell_angle_alpha 90
_cell_angle_beta 90
_cell_angle_gamma 90
_cell_formula_units_Z 4
_cell_length_a 2.9369
_cell_length_b 4.9114
_cell_length_c 4.6451
_cell_volume 67.002
_citation_journal_id_ASTM JALCEU
_cod_data_source_file Leineweber_JALCEU_2004_1430.cif
_cod_data_source_block Mn1N0.484
_cod_original_cell_volume 67.00227
_cod_original_sg_symbol_Hall '-P 2 2n (z,x,y)'
_cod_original_formula_sum 'Mn1 N0.484'
_cod_database_code 1532732

loop_
_symmetry_equiv_pos_as_xyz
x,y,z
x,-y,-z
-x+1/2,y+1/2,-z+1/2
-x+1/2,-y+1/2,z+1/2
-x,-y,-z
-x,y,z
x-1/2,-y-1/2,z-1/2
x-1/2,y-1/2,-z-1/2

loop_
_atom_site_label
_atom_site_type_symbol
_atom_site_fract_x
_atom_site_fract_y
_atom_site_fract_z
_atom_site_occupancy
_atom_site_U_iso_or_equiv
N1 N 0 0 0 0.946 0.0
N2 N 0.5 0.5 0 0.022 0.0
Mn1 Mn 0 0.3243 0.2668 1 0.0
